data_4066068
loop_
_publ_author_name
'Kaneko, Hiroshi'
'Tsurugi, Hayato'
'Panda, Tarun K.'
'Mashima, Kazushi'

_publ_section_title
;
 Intramolecular Alkylation of \a-Diimine Ligands Giving Amido---Imino and
 Diamido Scandium and Yttrium Complexes as Catalysts for Intramolecular
 Hydroamination/Cyclization
;
_journal_issue 15
_journal_name_full Organometallics
_journal_page_first 3463
_journal_paper_doi 10.1021/om1002667
_journal_volume 29
_journal_year 2010
_chemical_formula_moiety 'C36 H65 N2 O2 Sc Si3'
_chemical_formula_sum 'C36 H65 N2 O2 Sc Si3'
_chemical_formula_weight 687.13
_chemical_name_common 5c
_chemical_name_systematic
; 
 ? 
;
_space_group_IT_number 14
_symmetry_cell_setting monoclinic
_symmetry_space_group_name_Hall '-P 2yn'
_symmetry_space_group_name_H-M 'P 1 21/n 1'
_atom_sites_solution_hydrogens geom
_atom_sites_solution_primary direct
_atom_sites_solution_secondary difmap
_audit_creation_method SHELXL-97
_cell_angle_alpha 90.00
_cell_angle_beta 91.7430(10)
_cell_angle_gamma 90.00
_cell_formula_units_Z 4
_cell_length_a 13.5092(5)
_cell_length_b 19.0786(7)
_cell_length_c 16.2136(6)
_cell_measurement_reflns_used 26072
_cell_measurement_temperature 113(2)
_cell_measurement_theta_max 27.4
_cell_measurement_theta_min 3.0
_cell_volume 4176.9(3)
_computing_cell_refinement PROCESS-AUTO
_computing_data_collection PROCESS-AUTO
_computing_data_reduction CrystalStructure
_computing_molecular_graphics Ortep-32
_computing_publication_material 'CrystalStructure 3.8'
_computing_structure_refinement 'SHELXL-97 (Sheldrick, 1997)'
_computing_structure_solution 'SHELXS-97 (Sheldrick, 1990)'
_diffrn_ambient_temperature 113(2)
_diffrn_detector_area_resol_mean 10.00
_diffrn_measured_fraction_theta_full 0.996
_diffrn_measured_fraction_theta_max 0.996
_diffrn_measurement_device_type 'Rigaku RAXIS-RAPID'
_diffrn_measurement_method \w
_diffrn_radiation_monochromator graphite
_diffrn_radiation_source 'fine-focus sealed tube'
_diffrn_radiation_type MoK\a
_diffrn_radiation_wavelength 0.71075
_diffrn_reflns_av_R_equivalents 0.0920
_diffrn_reflns_av_sigmaI/netI 0.0669
_diffrn_reflns_limit_h_max 17
_diffrn_reflns_limit_h_min -17
_diffrn_reflns_limit_k_max 24
_diffrn_reflns_limit_k_min -24
_diffrn_reflns_limit_l_max 20
_diffrn_reflns_limit_l_min -20
_diffrn_reflns_number 49948
_diffrn_reflns_theta_full 27.41
_diffrn_reflns_theta_max 27.41
_diffrn_reflns_theta_min 3.02
_exptl_absorpt_coefficient_mu 0.292
_exptl_absorpt_correction_T_max 0.9714
_exptl_absorpt_correction_T_min 0.9466
_exptl_absorpt_correction_type multi-scan
_exptl_crystal_colour yellow
_exptl_crystal_density_diffrn 1.093
_exptl_crystal_density_method 'not measured'
_exptl_crystal_description block
_exptl_crystal_F_000 1496
_exptl_crystal_size_max 0.19
_exptl_crystal_size_mid 0.15
_exptl_crystal_size_min 0.10
_refine_diff_density_max 0.806
_refine_diff_density_min -0.686
_refine_diff_density_rms 0.093
_refine_ls_extinction_method none
_refine_ls_goodness_of_fit_ref 1.118
_refine_ls_hydrogen_treatment constr
_refine_ls_matrix_type full
_refine_ls_number_parameters 398
_refine_ls_number_reflns 9475
_refine_ls_number_restraints 0
_refine_ls_restrained_S_all 1.118
_refine_ls_R_factor_all 0.1155
_refine_ls_R_factor_gt 0.0708
_refine_ls_shift/su_max 0.000
_refine_ls_shift/su_mean 0.000
_refine_ls_structure_factor_coef Fsqd
_refine_ls_weighting_details 'calc w=1/[\s^2^(Fo^2^)+(0.1148P)^2^+2.1718P] where P=(Fo^2^+2Fc^2^)/3'
_refine_ls_weighting_scheme calc
_refine_ls_wR_factor_gt 0.1866
_refine_ls_wR_factor_ref 0.2333
_reflns_number_gt 5860
_reflns_number_total 9475
_reflns_threshold_expression >2sigma(I)
_cod_data_source_file om1002667_si_001.cif
_cod_data_source_block Sccomplex5c
_cod_database_code 4066068

loop_
_symmetry_equiv_pos_as_xyz
'x, y, z'
'-x+1/2, y+1/2, -z+1/2'
'-x, -y, -z'
'x-1/2, -y-1/2, z-1/2'

loop_
_atom_site_label
_atom_site_type_symbol
_atom_site_fract_x
_atom_site_fract_y
_atom_site_fract_z
_atom_site_U_iso_or_equiv
_atom_site_adp_type
_atom_site_occupancy
_atom_site_symmetry_multiplicity
_atom_site_calc_flag
_atom_site_refinement_flags
Sc1 Sc 0.42705(5) 0.24185(3) 0.46580(4) 0.02716(19) Uani 1 1 d .
Si1 Si 0.58980(8) 0.38311(5) 0.40938(7) 0.0351(3) Uani 1 1 d .
Si2 Si 0.17800(8) 0.06359(5) 0.31308(7) 0.0371(3) Uani 1 1 d .
Si3 Si 0.37013(9) 0.24578(7) 0.13192(7) 0.0484(3) Uani 1 1 d .
O1 O 0.33369(17) 0.27468(13) 0.56979(14) 0.0317(6) Uani 1 1 d .
O2 O 0.45762(19) 0.15813(13) 0.55782(15) 0.0339(6) Uani 1 1 d .
N1 N 0.3057(2) 0.25695(15) 0.38512(18) 0.0301(6) Uani 1 1 d .
N2 N 0.4702(2) 0.17492(15) 0.36921(17) 0.0279(6) Uani 1 1 d .
C1 C 0.2955(3) 0.19495(19) 0.3311(2) 0.0314(8) Uani 1 1 d .
H1 H 0.2510 0.2077 0.2830 0.038 Uiso 1 1 calc R
C2 C 0.3977(2) 0.17695(19) 0.2984(2) 0.0291(7) Uani 1 1 d .
H2 H 0.3945 0.1294 0.2725 0.035 Uiso 1 1 calc R
C3 C 0.5335(3) 0.3298(2) 0.4899(2) 0.0360(8) Uani 1 1 d .
H3 H 0.4995 0.3631 0.5263 0.043 Uiso 1 1 calc R
H4 H 0.5891 0.3097 0.5233 0.043 Uiso 1 1 calc R
C4 C 0.2496(3) 0.13120(19) 0.3754(2) 0.0338(8) Uani 1 1 d .
H5 H 0.2049 0.1497 0.4174 0.041 Uiso 1 1 calc R
H6 H 0.3041 0.1065 0.4054 0.041 Uiso 1 1 calc R
C5 C 0.4344(3) 0.2304(2) 0.2336(2) 0.0369(8) Uani 1 1 d .
H7 H 0.5033 0.2170 0.2216 0.044 Uiso 1 1 calc R
H8 H 0.4381 0.2764 0.2617 0.044 Uiso 1 1 calc R
C6 C 0.2224(2) 0.29925(18) 0.3910(2) 0.0285(7) Uani 1 1 d .
C7 C 0.1261(3) 0.27934(19) 0.3627(2) 0.0325(8) Uani 1 1 d .
H9 H 0.1163 0.2347 0.3377 0.039 Uiso 1 1 calc R
C8 C 0.0457(3) 0.3242(2) 0.3709(2) 0.0356(8) Uani 1 1 d .
H10 H -0.0178 0.3089 0.3518 0.043 Uiso 1 1 calc R
C9 C 0.0548(3) 0.3900(2) 0.4058(2) 0.0379(9) Uani 1 1 d .
C10 C 0.1488(3) 0.4096(2) 0.4344(2) 0.0370(8) Uani 1 1 d .
H11 H 0.1575 0.4543 0.4596 0.044 Uiso 1 1 calc R
C11 C 0.2304(3) 0.3660(2) 0.4274(2) 0.0352(8) Uani 1 1 d .
H12 H 0.2933 0.3817 0.4478 0.042 Uiso 1 1 calc R
C12 C -0.0325(3) 0.4390(2) 0.4092(3) 0.0523(11) Uani 1 1 d .
H13 H -0.0356 0.4679 0.3592 0.063 Uiso 1 1 calc R
H14 H -0.0251 0.4692 0.4578 0.063 Uiso 1 1 calc R
H15 H -0.0936 0.4116 0.4127 0.063 Uiso 1 1 calc R
C13 C 0.5549(2) 0.13556(18) 0.3587(2) 0.0283(7) Uani 1 1 d .
C14 C 0.6337(3) 0.1411(2) 0.4179(2) 0.0338(8) Uani 1 1 d .
H16 H 0.6292 0.1746 0.4609 0.041 Uiso 1 1 calc R
C15 C 0.7175(3) 0.0991(2) 0.4149(2) 0.0363(8) Uani 1 1 d .
H17 H 0.7680 0.1043 0.4565 0.044 Uiso 1 1 calc R
C16 C 0.7298(3) 0.0497(2) 0.3531(2) 0.0378(9) Uani 1 1 d .
C17 C 0.6557(3) 0.0463(2) 0.2930(2) 0.0383(9) Uani 1 1 d .
H18 H 0.6629 0.0141 0.2488 0.046 Uiso 1 1 calc R
C18 C 0.5707(3) 0.08767(19) 0.2939(2) 0.0334(8) Uani 1 1 d .
H19 H 0.5226 0.0836 0.2502 0.040 Uiso 1 1 calc R
C19 C 0.8215(3) 0.0043(2) 0.3498(3) 0.0544(12) Uani 1 1 d .
H20 H 0.8715 0.0280 0.3172 0.065 Uiso 1 1 calc R
H21 H 0.8044 -0.0407 0.3241 0.065 Uiso 1 1 calc R
H22 H 0.8482 -0.0036 0.4059 0.065 Uiso 1 1 calc R
C20 C 0.4905(4) 0.4197(2) 0.3377(3) 0.0548(11) Uani 1 1 d .
H23 H 0.4777 0.3868 0.2922 0.066 Uiso 1 1 calc R
H24 H 0.5125 0.4647 0.3156 0.066 Uiso 1 1 calc R
H25 H 0.4296 0.4267 0.3681 0.066 Uiso 1 1 calc R
C21 C 0.6779(3) 0.3292(2) 0.3489(3) 0.0481(10) Uani 1 1 d .
H26 H 0.7443 0.3320 0.3749 0.058 Uiso 1 1 calc R
H27 H 0.6799 0.3472 0.2924 0.058 Uiso 1 1 calc R
H28 H 0.6558 0.2803 0.3478 0.058 Uiso 1 1 calc R
C22 C 0.6607(3) 0.4611(2) 0.4502(3) 0.0528(11) Uani 1 1 d .
H29 H 0.6163 0.5016 0.4530 0.063 Uiso 1 1 calc R
H30 H 0.7149 0.4719 0.4133 0.063 Uiso 1 1 calc R
H31 H 0.6881 0.4506 0.5055 0.063 Uiso 1 1 calc R
C23 C 0.1239(3) 0.0015(2) 0.3882(3) 0.0564(12) Uani 1 1 d .
H32 H 0.1706 -0.0369 0.3994 0.068 Uiso 1 1 calc R
H33 H 0.0617 -0.0175 0.3651 0.068 Uiso 1 1 calc R
H34 H 0.1111 0.0263 0.4398 0.068 Uiso 1 1 calc R
C24 C 0.0752(3) 0.1071(2) 0.2526(3) 0.0491(11) Uani 1 1 d .
H35 H 0.0155 0.1080 0.2854 0.059 Uiso 1 1 calc R
H36 H 0.0616 0.0808 0.2015 0.059 Uiso 1 1 calc R
H37 H 0.0945 0.1551 0.2391 0.059 Uiso 1 1 calc R
C25 C 0.2575(3) 0.0139(2) 0.2403(3) 0.0525(11) Uani 1 1 d .
H38 H 0.2581 0.0383 0.1871 0.063 Uiso 1 1 calc R
H39 H 0.2308 -0.0335 0.2323 0.063 Uiso 1 1 calc R
H40 H 0.3252 0.0109 0.2635 0.063 Uiso 1 1 calc R
C26 C 0.3283(7) 0.1636(4) 0.0841(4) 0.128(3) Uani 1 1 d .
H41 H 0.3805 0.1449 0.0497 0.153 Uiso 1 1 calc R
H42 H 0.2685 0.1723 0.0499 0.153 Uiso 1 1 calc R
H43 H 0.3134 0.1295 0.1273 0.153 Uiso 1 1 calc R
C27 C 0.2603(4) 0.3070(4) 0.1467(4) 0.102(3) Uani 1 1 d .
H44 H 0.2013 0.2793 0.1581 0.123 Uiso 1 1 calc R
H45 H 0.2484 0.3347 0.0964 0.123 Uiso 1 1 calc R
H46 H 0.2750 0.3386 0.1932 0.123 Uiso 1 1 calc R
C28 C 0.4557(4) 0.2939(3) 0.0638(3) 0.0603(13) Uani 1 1 d .
H47 H 0.4468 0.3445 0.0710 0.072 Uiso 1 1 calc R
H48 H 0.4411 0.2812 0.0061 0.072 Uiso 1 1 calc R
H49 H 0.5243 0.2812 0.0785 0.072 Uiso 1 1 calc R
C29 C 0.2416(3) 0.2367(2) 0.5843(2) 0.0400(9) Uani 1 1 d .
H50 H 0.2556 0.1877 0.6008 0.048 Uiso 1 1 calc R
H51 H 0.1981 0.2366 0.5341 0.048 Uiso 1 1 calc R
C30 C 0.1935(3) 0.2764(3) 0.6536(3) 0.0536(12) Uani 1 1 d .
H52 H 0.1543 0.2445 0.6881 0.064 Uiso 1 1 calc R
H53 H 0.1501 0.3142 0.6317 0.064 Uiso 1 1 calc R
C31 C 0.2822(3) 0.3063(3) 0.7026(3) 0.0529(11) Uani 1 1 d .
H54 H 0.2631 0.3470 0.7365 0.063 Uiso 1 1 calc R
H55 H 0.3141 0.2704 0.7387 0.063 Uiso 1 1 calc R
C32 C 0.3485(3) 0.3278(2) 0.6338(2) 0.0444(10) Uani 1 1 d .
H56 H 0.3299 0.3748 0.6125 0.053 Uiso 1 1 calc R
H57 H 0.4186 0.3290 0.6533 0.053 Uiso 1 1 calc R
C33 C 0.4618(3) 0.08221(19) 0.5456(2) 0.0371(9) Uani 1 1 d .
H58 H 0.4769 0.0707 0.4878 0.045 Uiso 1 1 calc R
H59 H 0.3983 0.0599 0.5595 0.045 Uiso 1 1 calc R
C34 C 0.5442(3) 0.0585(2) 0.6038(2) 0.0437(10) Uani 1 1 d .
H60 H 0.6099 0.0671 0.5803 0.052 Uiso 1 1 calc R
H61 H 0.5379 0.0081 0.6172 0.052 Uiso 1 1 calc R
C35 C 0.5283(3) 0.1043(2) 0.6796(2) 0.0414(9) Uani 1 1 d .
H62 H 0.4799 0.0826 0.7165 0.050 Uiso 1 1 calc R
H63 H 0.5914 0.1121 0.7109 0.050 Uiso 1 1 calc R
C36 C 0.4887(3) 0.1723(2) 0.6439(2) 0.0393(9) Uani 1 1 d .
H64 H 0.4317 0.1888 0.6756 0.047 Uiso 1 1 calc R
H65 H 0.5407 0.2088 0.6462 0.047 Uiso 1 1 calc R

loop_
_atom_site_aniso_label
_atom_site_aniso_U_11
_atom_site_aniso_U_22
_atom_site_aniso_U_33
_atom_site_aniso_U_23
_atom_site_aniso_U_13
_atom_site_aniso_U_12
Sc1 0.0218(3) 0.0341(4) 0.0255(3) -0.0026(3) -0.0012(2) -0.0018(3)
Si1 0.0312(5) 0.0345(5) 0.0395(6) 0.0041(4) 0.0007(4) -0.0013(4)
Si2 0.0335(6) 0.0322(5) 0.0449(6) -0.0010(5) -0.0127(5) -0.0013(4)
Si3 0.0423(7) 0.0712(8) 0.0312(6) 0.0066(6) -0.0077(5) -0.0014(6)
O1 0.0231(12) 0.0416(14) 0.0306(13) -0.0074(11) 0.0056(10) -0.0043(10)
O2 0.0377(14) 0.0354(13) 0.0284(13) -0.0032(11) -0.0025(10) 0.0005(11)
N1 0.0251(15) 0.0358(16) 0.0292(15) -0.0051(13) -0.0033(12) 0.0007(12)
N2 0.0215(14) 0.0352(15) 0.0268(14) 0.0003(12) -0.0054(11) -0.0017(11)
C1 0.0266(18) 0.0362(18) 0.0310(18) -0.0024(15) -0.0044(14) 0.0006(14)
C2 0.0240(17) 0.0346(18) 0.0284(17) -0.0043(15) -0.0041(13) 0.0027(14)
C3 0.0288(19) 0.040(2) 0.038(2) -0.0052(17) -0.0060(15) -0.0071(15)
C4 0.0286(18) 0.0375(19) 0.0350(19) 0.0004(16) -0.0063(15) 0.0036(15)
C5 0.030(2) 0.051(2) 0.0300(19) -0.0007(17) -0.0007(15) -0.0012(16)
C6 0.0233(17) 0.0367(18) 0.0254(16) -0.0002(15) 0.0018(13) 0.0021(14)
C7 0.0275(18) 0.0358(19) 0.0339(19) -0.0043(16) -0.0029(14) 0.0003(15)
C8 0.0247(18) 0.048(2) 0.0337(19) 0.0045(17) -0.0027(15) 0.0027(15)
C9 0.037(2) 0.046(2) 0.0308(19) -0.0028(17) 0.0014(16) 0.0090(17)
C10 0.038(2) 0.0349(19) 0.038(2) -0.0035(17) 0.0010(16) 0.0006(16)
C11 0.0291(19) 0.041(2) 0.036(2) -0.0033(17) -0.0008(15) 0.0006(15)
C12 0.042(2) 0.064(3) 0.051(3) -0.015(2) -0.004(2) 0.017(2)
C13 0.0216(16) 0.0336(17) 0.0297(17) 0.0007(15) 0.0003(13) -0.0013(13)
C14 0.0276(18) 0.040(2) 0.0340(19) -0.0024(16) -0.0045(14) 0.0014(15)
C15 0.0246(18) 0.043(2) 0.041(2) 0.0066(17) -0.0054(15) 0.0019(15)
C16 0.0265(19) 0.039(2) 0.048(2) 0.0072(18) 0.0016(16) 0.0074(15)
C17 0.032(2) 0.040(2) 0.043(2) -0.0092(18) 0.0035(16) 0.0040(16)
C18 0.0249(18) 0.043(2) 0.0319(18) -0.0052(16) -0.0019(14) -0.0018(15)
C19 0.039(2) 0.060(3) 0.064(3) -0.002(2) 0.002(2) 0.017(2)
C20 0.059(3) 0.052(3) 0.053(3) 0.010(2) -0.006(2) 0.005(2)
C21 0.047(3) 0.047(2) 0.051(3) -0.001(2) 0.010(2) -0.0010(19)
C22 0.053(3) 0.037(2) 0.069(3) 0.004(2) 0.007(2) -0.0099(19)
C23 0.051(3) 0.051(3) 0.066(3) 0.004(2) -0.015(2) -0.011(2)
C24 0.044(2) 0.039(2) 0.063(3) -0.004(2) -0.022(2) -0.0021(18)
C25 0.047(3) 0.046(2) 0.063(3) -0.013(2) -0.018(2) 0.001(2)
C26 0.215(10) 0.121(6) 0.045(3) -0.007(4) -0.033(4) -0.054(6)
C27 0.053(3) 0.158(7) 0.097(5) 0.067(5) 0.017(3) 0.033(4)
C28 0.053(3) 0.083(4) 0.045(3) 0.018(2) 0.004(2) 0.026(3)
C29 0.0237(18) 0.058(2) 0.038(2) 0.0020(19) 0.0061(15) -0.0083(17)
C30 0.030(2) 0.090(3) 0.041(2) -0.001(2) 0.0101(18) 0.010(2)
C31 0.047(3) 0.071(3) 0.041(2) -0.012(2) 0.0041(19) 0.013(2)
C32 0.048(2) 0.047(2) 0.038(2) -0.0129(19) -0.0015(18) 0.0025(19)
C33 0.047(2) 0.0308(18) 0.0340(19) -0.0029(16) 0.0005(16) -0.0069(16)
C34 0.061(3) 0.032(2) 0.038(2) 0.0020(17) -0.0028(19) 0.0015(18)
C35 0.057(3) 0.034(2) 0.032(2) 0.0044(16) -0.0041(18) -0.0003(18)
C36 0.046(2) 0.043(2) 0.0279(19) -0.0040(17) -0.0079(16) 0.0062(18)

loop_
_atom_type_symbol
_atom_type_description
_atom_type_scat_dispersion_real
_atom_type_scat_dispersion_imag
_atom_type_scat_source
C C 0.0033 0.0016 'International Tables Vol C Tables 4.2.6.8 and 6.1.1.4'
H H 0.0000 0.0000 'International Tables Vol C Tables 4.2.6.8 and 6.1.1.4'
O O 0.0106 0.0060 'International Tables Vol C Tables 4.2.6.8 and 6.1.1.4'
N N 0.0061 0.0033 'International Tables Vol C Tables 4.2.6.8 and 6.1.1.4'
Si Si 0.0817 0.0704 'International Tables Vol C Tables 4.2.6.8 and 6.1.1.4'
Sc Sc 0.2519 0.3716 'International Tables Vol C Tables 4.2.6.8 and 6.1.1.4'

loop_
_geom_angle_atom_site_label_1
_geom_angle_atom_site_label_2
_geom_angle_atom_site_label_3
_geom_angle
N1 Sc1 N2 81.27(11)
N1 Sc1 O2 130.44(11)
N2 Sc1 O2 90.77(10)
N1 Sc1 O1 89.06(10)
N2 Sc1 O1 154.89(10)
O2 Sc1 O1 77.94(9)
N1 Sc1 C3 119.66(13)
N2 Sc1 C3 113.09(13)
O2 Sc1 C3 108.51(12)
O1 Sc1 C3 91.85(12)
C3 Si1 C21 110.61(19)
C3 Si1 C22 113.93(19)
C21 Si1 C22 107.1(2)
C3 Si1 C20 110.0(2)
C21 Si1 C20 109.5(2)
C22 Si1 C20 105.6(2)
C23 Si2 C24 109.0(2)
C23 Si2 C25 109.4(2)
C24 Si2 C25 108.9(2)
C23 Si2 C4 106.82(19)
C24 Si2 C4 109.76(17)
C25 Si2 C4 112.83(18)
C26 Si3 C5 111.6(3)
C26 Si3 C28 111.1(3)
C5 Si3 C28 108.7(2)
C26 Si3 C27 110.3(4)
C5 Si3 C27 109.2(3)
C28 Si3 C27 105.8(2)
C32 O1 C29 109.1(3)
C32 O1 Sc1 131.7(2)
C29 O1 Sc1 119.1(2)
C33 O2 C36 107.4(3)
C33 O2 Sc1 129.0(2)
C36 O2 Sc1 123.3(2)
C6 N1 C1 116.4(3)
C6 N1 Sc1 131.3(2)
C1 N1 Sc1 108.6(2)
C13 N2 C2 116.5(3)
C13 N2 Sc1 131.8(2)
C2 N2 Sc1 111.5(2)
N1 C1 C2 108.4(3)
N1 C1 C4 112.7(3)
C2 C1 C4 111.2(3)
N1 C1 H1 108.1
C2 C1 H1 108.1
C4 C1 H1 108.1
N2 C2 C1 108.5(3)
N2 C2 C5 108.9(3)
C1 C2 C5 113.3(3)
N2 C2 H2 108.7
C1 C2 H2 108.7
C5 C2 H2 108.7
Si1 C3 Sc1 124.64(19)
Si1 C3 H3 106.2
Sc1 C3 H3 106.2
Si1 C3 H4 106.2
Sc1 C3 H4 106.2
H3 C3 H4 106.4
C1 C4 Si2 119.6(2)
C1 C4 H5 107.4
Si2 C4 H5 107.4
C1 C4 H6 107.4
Si2 C4 H6 107.4
H5 C4 H6 106.9
C2 C5 Si3 123.5(3)
C2 C5 H7 106.4
Si3 C5 H7 106.4
C2 C5 H8 106.4
Si3 C5 H8 106.4
H7 C5 H8 106.5
N1 C6 C11 120.1(3)
N1 C6 C7 124.0(3)
C11 C6 C7 115.9(3)
C8 C7 C6 121.0(3)
C8 C7 H9 119.5
C6 C7 H9 119.5
C9 C8 C7 122.6(4)
C9 C8 H10 118.7
C7 C8 H10 118.7
C8 C9 C10 116.7(3)
C8 C9 C12 121.3(4)
C10 C9 C12 122.0(4)
C11 C10 C9 122.1(4)
C11 C10 H11 119.0
C9 C10 H11 119.0
C10 C11 C6 121.7(4)
C10 C11 H12 119.1
C6 C11 H12 119.1
C9 C12 H13 109.5
C9 C12 H14 109.5
H13 C12 H14 109.5
C9 C12 H15 109.5
H13 C12 H15 109.5
H14 C12 H15 109.5
N2 C13 C18 125.9(3)
N2 C13 C14 118.9(3)
C18 C13 C14 115.1(3)
C15 C14 C13 122.1(3)
C15 C14 H16 119.0
C13 C14 H16 119.0
C14 C15 C16 122.1(3)
C14 C15 H17 119.0
C16 C15 H17 119.0
C17 C16 C15 116.3(3)
C17 C16 C19 121.7(4)
C15 C16 C19 122.0(4)
C16 C17 C18 123.1(4)
C16 C17 H18 118.4
C18 C17 H18 118.4
C17 C18 C13 121.1(3)
C17 C18 H19 119.4
C13 C18 H19 119.4
C16 C19 H20 109.5
C16 C19 H21 109.5
H20 C19 H21 109.5
C16 C19 H22 109.5
H20 C19 H22 109.5
H21 C19 H22 109.5
Si1 C20 H23 109.5
Si1 C20 H24 109.5
H23 C20 H24 109.5
Si1 C20 H25 109.5
H23 C20 H25 109.5
H24 C20 H25 109.5
Si1 C21 H26 109.5
Si1 C21 H27 109.5
H26 C21 H27 109.5
Si1 C21 H28 109.5
H26 C21 H28 109.5
H27 C21 H28 109.5
Si1 C22 H29 109.5
Si1 C22 H30 109.5
H29 C22 H30 109.5
Si1 C22 H31 109.5
H29 C22 H31 109.5
H30 C22 H31 109.5
Si2 C23 H32 109.5
Si2 C23 H33 109.5
H32 C23 H33 109.5
Si2 C23 H34 109.5
H32 C23 H34 109.5
H33 C23 H34 109.5
Si2 C24 H35 109.5
Si2 C24 H36 109.5
H35 C24 H36 109.5
Si2 C24 H37 109.5
H35 C24 H37 109.5
H36 C24 H37 109.5
Si2 C25 H38 109.5
Si2 C25 H39 109.5
H38 C25 H39 109.5
Si2 C25 H40 109.5
H38 C25 H40 109.5
H39 C25 H40 109.5
Si3 C26 H41 109.5
Si3 C26 H42 109.5
H41 C26 H42 109.5
Si3 C26 H43 109.5
H41 C26 H43 109.5
H42 C26 H43 109.5
Si3 C27 H44 109.5
Si3 C27 H45 109.5
H44 C27 H45 109.5
Si3 C27 H46 109.5
H44 C27 H46 109.5
H45 C27 H46 109.5
Si3 C28 H47 109.5
Si3 C28 H48 109.5
H47 C28 H48 109.5
Si3 C28 H49 109.5
H47 C28 H49 109.5
H48 C28 H49 109.5
O1 C29 C30 104.9(3)
O1 C29 H50 110.8
C30 C29 H50 110.8
O1 C29 H51 110.8
C30 C29 H51 110.8
H50 C29 H51 108.8
C29 C30 C31 103.0(3)
C29 C30 H52 111.2
C31 C30 H52 111.2
C29 C30 H53 111.2
C31 C30 H53 111.2
H52 C30 H53 109.1
C32 C31 C30 101.0(3)
C32 C31 H54 111.6
C30 C31 H54 111.6
C32 C31 H55 111.6
C30 C31 H55 111.6
H54 C31 H55 109.4
O1 C32 C31 105.4(3)
O1 C32 H56 110.7
C31 C32 H56 110.7
O1 C32 H57 110.7
C31 C32 H57 110.7
H56 C32 H57 108.8
O2 C33 C34 104.1(3)
O2 C33 H58 110.9
C34 C33 H58 110.9
O2 C33 H59 110.9
C34 C33 H59 110.9
H58 C33 H59 108.9
C33 C34 C35 102.2(3)
C33 C34 H60 111.3
C35 C34 H60 111.3
C33 C34 H61 111.3
C35 C34 H61 111.3
H60 C34 H61 109.2
C36 C35 C34 103.9(3)
C36 C35 H62 111.0
C34 C35 H62 111.0
C36 C35 H63 111.0
C34 C35 H63 111.0
H62 C35 H63 109.0
O2 C36 C35 107.0(3)
O2 C36 H64 110.3
C35 C36 H64 110.3
O2 C36 H65 110.3
C35 C36 H65 110.3
H64 C36 H65 108.6

loop_
_geom_bond_atom_site_label_1
_geom_bond_atom_site_label_2
_geom_bond_distance
Sc1 N1 2.086(3)
Sc1 N2 2.116(3)
Sc1 O2 2.216(3)
Sc1 O1 2.226(2)
Sc1 C3 2.237(4)
Si1 C3 1.838(4)
Si1 C21 1.873(4)
Si1 C22 1.879(4)
Si1 C20 1.883(4)
Si2 C23 1.865(5)
Si2 C24 1.870(4)
Si2 C25 1.877(5)
Si2 C4 1.887(4)
Si3 C26 1.831(7)
Si3 C5 1.862(4)
Si3 C28 1.865(5)
Si3 C27 1.909(6)
O1 C32 1.460(4)
O1 C29 1.465(4)
O2 C33 1.463(4)
O2 C36 1.470(4)
N1 C6 1.390(4)
N1 C1 1.476(4)
N2 C13 1.384(4)
N2 C2 1.486(4)
C1 C2 1.533(5)
C1 C4 1.551(5)
C1 H1 1.0000
C2 C5 1.556(5)
C2 H2 1.0000
C3 H3 0.9900
C3 H4 0.9900
C4 H5 0.9900
C4 H6 0.9900
C5 H7 0.9900
C5 H8 0.9900
C6 C11 1.407(5)
C6 C7 1.418(5)
C7 C8 1.392(5)
C7 H9 0.9500
C8 C9 1.382(5)
C8 H10 0.9500
C9 C10 1.391(5)
C9 C12 1.506(5)
C10 C11 1.388(5)
C10 H11 0.9500
C11 H12 0.9500
C12 H13 0.9800
C12 H14 0.9800
C12 H15 0.9800
C13 C18 1.414(5)
C13 C14 1.415(5)
C14 C15 1.389(5)
C14 H16 0.9500
C15 C16 1.390(6)
C15 H17 0.9500
C16 C17 1.378(5)
C16 C19 1.514(5)
C17 C18 1.394(5)
C17 H18 0.9500
C18 H19 0.9500
C19 H20 0.9800
C19 H21 0.9800
C19 H22 0.9800
C20 H23 0.9800
C20 H24 0.9800
C20 H25 0.9800
C21 H26 0.9800
C21 H27 0.9800
C21 H28 0.9800
C22 H29 0.9800
C22 H30 0.9800
C22 H31 0.9800
C23 H32 0.9800
C23 H33 0.9800
C23 H34 0.9800
C24 H35 0.9800
C24 H36 0.9800
C24 H37 0.9800
C25 H38 0.9800
C25 H39 0.9800
C25 H40 0.9800
C26 H41 0.9800
C26 H42 0.9800
C26 H43 0.9800
C27 H44 0.9800
C27 H45 0.9800
C27 H46 0.9800
C28 H47 0.9800
C28 H48 0.9800
C28 H49 0.9800
C29 C30 1.516(6)
C29 H50 0.9900
C29 H51 0.9900
C30 C31 1.528(6)
C30 H52 0.9900
C30 H53 0.9900
C31 C32 1.509(6)
C31 H54 0.9900
C31 H55 0.9900
C32 H56 0.9900
C32 H57 0.9900
C33 C34 1.506(5)
C33 H58 0.9900
C33 H59 0.9900
C34 C35 1.529(5)
C34 H60 0.9900
C34 H61 0.9900
C35 C36 1.511(5)
C35 H62 0.9900
C35 H63 0.9900
C36 H64 0.9900
C36 H65 0.9900

loop_
_geom_torsion_atom_site_label_1
_geom_torsion_atom_site_label_2
_geom_torsion_atom_site_label_3
_geom_torsion_atom_site_label_4
_geom_torsion
N1 Sc1 O1 C32 -127.0(3)
N2 Sc1 O1 C32 166.2(3)
O2 Sc1 O1 C32 101.2(3)
C3 Sc1 O1 C32 -7.3(3)
N1 Sc1 O1 C29 56.8(3)
N2 Sc1 O1 C29 -10.0(4)
O2 Sc1 O1 C29 -75.0(3)
C3 Sc1 O1 C29 176.5(3)
N1 Sc1 O2 C33 56.8(3)
N2 Sc1 O2 C33 -22.3(3)
O1 Sc1 O2 C33 135.1(3)
C3 Sc1 O2 C33 -137.0(3)
N1 Sc1 O2 C36 -130.1(3)
N2 Sc1 O2 C36 150.7(3)
O1 Sc1 O2 C36 -51.9(3)
C3 Sc1 O2 C36 36.0(3)
N2 Sc1 N1 C6 -178.5(3)
O2 Sc1 N1 C6 98.0(3)
O1 Sc1 N1 C6 24.7(3)
C3 Sc1 N1 C6 -66.9(3)
N2 Sc1 N1 C1 24.6(2)
O2 Sc1 N1 C1 -58.9(3)
O1 Sc1 N1 C1 -132.1(2)
C3 Sc1 N1 C1 136.3(2)
N1 Sc1 N2 C13 176.8(3)
O2 Sc1 N2 C13 -52.4(3)
O1 Sc1 N2 C13 -114.8(3)
C3 Sc1 N2 C13 58.2(3)
N1 Sc1 N2 C2 2.5(2)
O2 Sc1 N2 C2 133.3(2)
O1 Sc1 N2 C2 71.0(3)
C3 Sc1 N2 C2 -116.1(2)
C6 N1 C1 C2 152.3(3)
Sc1 N1 C1 C2 -47.0(3)
C6 N1 C1 C4 -84.2(4)
Sc1 N1 C1 C4 76.6(3)
C13 N2 C2 C1 156.7(3)
Sc1 N2 C2 C1 -28.1(3)
C13 N2 C2 C5 -79.6(4)
Sc1 N2 C2 C5 95.7(3)
N1 C1 C2 N2 49.4(4)
C4 C1 C2 N2 -75.0(3)
N1 C1 C2 C5 -71.6(4)
C4 C1 C2 C5 164.0(3)
C21 Si1 C3 Sc1 -68.0(3)
C22 Si1 C3 Sc1 171.3(2)
C20 Si1 C3 Sc1 53.0(3)
N1 Sc1 C3 Si1 -49.0(3)
N2 Sc1 C3 Si1 44.0(3)
O2 Sc1 C3 Si1 143.1(2)
O1 Sc1 C3 Si1 -139.0(2)
N1 C1 C4 Si2 152.6(2)
C2 C1 C4 Si2 -85.4(3)
C23 Si2 C4 C1 -174.1(3)
C24 Si2 C4 C1 -56.1(3)
C25 Si2 C4 C1 65.6(3)
N2 C2 C5 Si3 176.2(3)
C1 C2 C5 Si3 -63.0(4)
C26 Si3 C5 C2 -41.6(5)
C28 Si3 C5 C2 -164.5(3)
C27 Si3 C5 C2 80.5(4)
C1 N1 C6 C11 -167.5(3)
Sc1 N1 C6 C11 37.1(5)
C1 N1 C6 C7 13.1(5)
Sc1 N1 C6 C7 -142.3(3)
N1 C6 C7 C8 179.6(3)
C11 C6 C7 C8 0.2(5)
C6 C7 C8 C9 0.7(6)
C7 C8 C9 C10 -1.3(6)
C7 C8 C9 C12 176.3(4)
C8 C9 C10 C11 1.0(6)
C12 C9 C10 C11 -176.5(4)
C9 C10 C11 C6 -0.1(6)
N1 C6 C11 C10 -179.9(3)
C7 C6 C11 C10 -0.5(5)
C2 N2 C13 C18 -12.1(5)
Sc1 N2 C13 C18 173.9(3)
C2 N2 C13 C14 169.4(3)
Sc1 N2 C13 C14 -4.6(5)
N2 C13 C14 C15 174.7(3)
C18 C13 C14 C15 -4.0(5)
C13 C14 C15 C16 0.9(6)
C14 C15 C16 C17 2.2(6)
C14 C15 C16 C19 179.6(4)
C15 C16 C17 C18 -2.0(6)
C19 C16 C17 C18 -179.5(4)
C16 C17 C18 C13 -1.2(6)
N2 C13 C18 C17 -174.5(3)
C14 C13 C18 C17 4.1(5)
C32 O1 C29 C30 7.8(4)
Sc1 O1 C29 C30 -175.2(2)
O1 C29 C30 C31 -30.0(4)
C29 C30 C31 C32 40.0(5)
C29 O1 C32 C31 18.0(4)
Sc1 O1 C32 C31 -158.5(3)
C30 C31 C32 O1 -35.7(4)
C36 O2 C33 C34 -30.7(4)
Sc1 O2 C33 C34 143.2(3)
O2 C33 C34 C35 39.3(4)
C33 C34 C35 C36 -33.1(4)
C33 O2 C36 C35 9.4(4)
Sc1 O2 C36 C35 -165.0(2)
C34 C35 C36 O2 15.2(4)
